data_4134345
loop_
_publ_author_name
'Guo, Qing-Hui'
'Zhou, Jiawang'
'Mao, Haochuan'
'Qiu, Yunyan'
'Nguyen, Minh T.'
'Feng, Yuanning'
'Liang, Jiaqi'
'Shen, Dengke'
'Li, Penghao'
'Liu, Zhichang'
'Wasielewski, Michael R.'
'Stoddart, J. Fraser'

_publ_section_title
;
 TetrazineBox: A Structurally Transformative ToolBox.
;
_journal_name_full 'Journal of the American Chemical Society'
_journal_paper_doi 10.1021/jacs.0c01114
_journal_year 2020
_chemical_formula_moiety '4(F6 P), C40 H32 N12, 4(C2 H3 N), C20 H12'
_chemical_formula_sum 'C68 H56 F24 N16 P4'
_chemical_formula_weight 1677.16
_space_group_crystal_system triclinic
_space_group_IT_number 2
_space_group_name_Hall '-P 1'
_space_group_name_H-M_alt 'P -1'
_atom_sites_solution_hydrogens geom
_atom_sites_solution_primary dual
_audit_creation_date 2017-04-01
_audit_creation_method
;
Olex2 1.2
(compiled 2016.11.30 svn.r3356 for OlexSys, GUI svn.r5269)
;
_cell_angle_alpha 81.996(3)
_cell_angle_beta 89.523(3)
_cell_angle_gamma 67.586(3)
_cell_formula_units_Z 1
_cell_length_a 10.8276(8)
_cell_length_b 13.2652(9)
_cell_length_c 13.6121(10)
_cell_measurement_reflns_used 9996
_cell_measurement_temperature 100(2)
_cell_measurement_theta_max 66.82
_cell_measurement_theta_min 3.28
_cell_volume 1787.7(2)
_computing_cell_refinement 'SAINT v8.37A (Bruker, 2015)'
_computing_data_reduction 'SAINT v8.37A (Bruker, 2015)'
_computing_molecular_graphics 'Olex2 (Dolomanov et al., 2009)'
_computing_publication_material 'Olex2 (Dolomanov et al., 2009)'
_computing_structure_refinement 'XL (Sheldrick, 2008)'
_computing_structure_solution 'XT (Sheldrick, 2015)'
_diffrn_ambient_temperature 99.99
_diffrn_measured_fraction_theta_full 0.965
_diffrn_measured_fraction_theta_max 0.965
_diffrn_measurement_device_type 'Bruker APEX-II CCD'
_diffrn_measurement_method '\f and \w scans'
_diffrn_radiation_type CuK\a
_diffrn_radiation_wavelength 1.54178
_diffrn_reflns_av_R_equivalents 0.0221
_diffrn_reflns_av_unetI/netI 0.0271
_diffrn_reflns_Laue_measured_fraction_full 0.965
_diffrn_reflns_Laue_measured_fraction_max 0.965
_diffrn_reflns_limit_h_max 12
_diffrn_reflns_limit_h_min -10
_diffrn_reflns_limit_k_max 15
_diffrn_reflns_limit_k_min -15
_diffrn_reflns_limit_l_max 14
_diffrn_reflns_limit_l_min -16
_diffrn_reflns_number 13150
_diffrn_reflns_point_group_measured_fraction_full 0.965
_diffrn_reflns_point_group_measured_fraction_max 0.965
_diffrn_reflns_theta_full 66.817
_diffrn_reflns_theta_max 66.817
_diffrn_reflns_theta_min 3.282
_diffrn_standards_number 0
_exptl_absorpt_coefficient_mu 2.036
_exptl_absorpt_correction_T_max 0.7528
_exptl_absorpt_correction_T_min 0.6552
_exptl_absorpt_correction_type multi-scan
_exptl_absorpt_process_details
;
SADABS-2014/5 (Bruker,2014/5) was used for absorption correction.
wR2(int) was 0.1091 before and 0.0321 after correction.
The Ratio of minimum to maximum transmission is 0.8704.
The \l/2 correction factor is Not present.
;
_exptl_crystal_colour purple
_exptl_crystal_density_diffrn 1.558
_exptl_crystal_description block
_exptl_crystal_F_000 852
_exptl_crystal_size_max 0.35
_exptl_crystal_size_mid 0.18
_exptl_crystal_size_min 0.17
_refine_diff_density_max 0.888
_refine_diff_density_min -0.490
_refine_diff_density_rms 0.069
_refine_ls_extinction_method none
_refine_ls_goodness_of_fit_ref 1.069
_refine_ls_hydrogen_treatment constr
_refine_ls_matrix_type full
_refine_ls_number_parameters 507
_refine_ls_number_reflns 6118
_refine_ls_number_restraints 0
_refine_ls_restrained_S_all 1.069
_refine_ls_R_factor_all 0.0523
_refine_ls_R_factor_gt 0.0507
_refine_ls_shift/su_max 0.001
_refine_ls_shift/su_mean 0.000
_refine_ls_structure_factor_coef Fsqd
_refine_ls_weighting_details 'w=1/[\s^2^(Fo^2^)+(0.0719P)^2^+2.2417P] where P=(Fo^2^+2Fc^2^)/3'
_refine_ls_weighting_scheme calc
_refine_ls_wR_factor_gt 0.1388
_refine_ls_wR_factor_ref 0.1403
_reflns_Friedel_coverage 0.000
_reflns_number_gt 5818
_reflns_number_total 6118
_reflns_threshold_expression 'I > 2\s(I)'
_cod_data_source_file ja0c01114_si_008.cif
_cod_data_source_block 4_Perylene
_cod_database_code 4134345
_shelx_space_group_comment
;
The symmetry employed for this shelxl refinement is uniquely defined
by the following loop, which should always be used as a source of
symmetry information in preference to the above space-group names.
They are only intended as comments.
;
_olex2_refinement_description
;
1. Fixed Uiso
 At 1.2 times of:
  All C(H) groups, All C(H,H) groups
 At 1.5 times of:
  All C(H,H,H) groups
2.a Secondary CH2 refined with riding coordinates:
 C00T(H00A,H00B), C014(H01A,H01B)
2.b Aromatic/amide H refined with riding coordinates:
 C00P(H00P), C00Q(H00Q), C00R(H00R), C00S(H00S), C00U(H00U), C00Y(H00Y),
 C010(H010), C011(H011), C012(H012), C013(H013), C015(H015), C016(H016),
 C01A(H01C), C01D(H01D), C01E(H01E), C01F(H01F), C01G(H01G), C01I(H01I)
2.c Idealised Me refined as rotating group:
 C01H(H01L,H01M,H01N), C01K(H01H,H01J,H01K)
;
_shelx_shelxl_version_number 2014/7
_olex2_submission_special_instructions 'No special instructions were received'

loop_
_space_group_symop_operation_xyz
'x, y, z'
'-x, -y, -z'

loop_
_atom_site_label
_atom_site_type_symbol
_atom_site_fract_x
_atom_site_fract_y
_atom_site_fract_z
_atom_site_U_iso_or_equiv
_atom_site_adp_type
_atom_site_occupancy
_atom_site_site_symmetry_order
_atom_site_calc_flag
_atom_site_refinement_flags_posn
_atom_site_refinement_flags_adp
_atom_site_refinement_flags_occupancy
_atom_site_disorder_assembly
_atom_site_disorder_group
P001 P 0.24545(6) 0.17851(5) 0.00295(4) 0.02325(17) Uani 1 1 d . . . . .
P002 P 0.37775(7) 0.35939(6) 0.54475(5) 0.03207(19) Uani 1 1 d . . . . .
F003 F 0.28312(17) 0.15173(12) 0.12038(11) 0.0387(4) Uani 1 1 d . . . . .
F004 F 0.31854(16) 0.33588(13) 0.65104(12) 0.0379(4) Uani 1 1 d . . . . .
F005 F 0.20979(17) 0.20582(13) -0.11348(11) 0.0381(4) Uani 1 1 d . . . . .
F006 F 0.34927(18) 0.48120(14) 0.56373(14) 0.0445(4) Uani 1 1 d . . . . .
F007 F 0.2735(2) 0.05252(13) 0.00020(13) 0.0480(5) Uani 1 1 d . . . . .
F008 F 0.09364(17) 0.20311(17) 0.02502(14) 0.0504(5) Uani 1 1 d . . . . .
F009 F 0.4355(2) 0.38053(17) 0.43990(14) 0.0536(5) Uani 1 1 d . . . . .
F00A F 0.2178(2) 0.30520(13) 0.00872(12) 0.0503(5) Uani 1 1 d . . . . .
F00B F 0.23029(18) 0.39973(17) 0.49541(13) 0.0493(5) Uani 1 1 d . . . . .
F00C F 0.52308(17) 0.31661(17) 0.59822(16) 0.0533(5) Uani 1 1 d . . . . .
F00D F 0.39849(18) 0.1551(2) -0.01623(14) 0.0574(5) Uani 1 1 d . . . . .
F00E F 0.4050(2) 0.23445(15) 0.52985(14) 0.0500(5) Uani 1 1 d . . . . .
N00F N 0.47507(19) -0.24000(15) 0.85409(14) 0.0199(4) Uani 1 1 d . . . . .
N00G N -0.03102(18) 0.42680(15) 0.24290(14) 0.0187(4) Uani 1 1 d . . . . .
N00H N 0.2800(2) 0.09312(16) 0.45932(15) 0.0242(4) Uani 1 1 d . . . . .
N00I N 0.1984(2) 0.11666(16) 0.64731(15) 0.0256(4) Uani 1 1 d . . . . .
N00J N 0.3447(2) 0.01472(16) 0.53344(15) 0.0245(4) Uani 1 1 d . . . . .
N00K N 0.1327(2) 0.19504(17) 0.57311(15) 0.0257(4) Uani 1 1 d . . . . .
N00L N -0.2065(2) 0.49996(19) 0.79697(18) 0.0348(5) Uani 1 1 d . . . . .
C00M C -0.4155(2) 0.39617(17) 0.08391(16) 0.0191(4) Uani 1 1 d . . . . .
C00N C -0.2214(2) 0.47732(17) 0.12529(16) 0.0200(5) Uani 1 1 d . . . . .
N00O N 0.3733(3) -0.2325(2) 0.14617(18) 0.0389(6) Uani 1 1 d . . . . .
C00P C -0.3415(2) 0.50975(18) 0.17316(17) 0.0209(5) Uani 1 1 d . . . . .
H00P H -0.3576 0.5596 0.2201 0.025 Uiso 1 1 calc R . . . .
C00Q C 0.4710(2) -0.1595(2) 0.68697(17) 0.0236(5) Uani 1 1 d . . . . .
H00Q H 0.5049 -0.1649 0.6225 0.028 Uiso 1 1 calc R . . . .
C00R C -0.4379(2) 0.46938(18) 0.15247(17) 0.0206(5) Uani 1 1 d . . . . .
H00R H -0.5197 0.4918 0.1853 0.025 Uiso 1 1 calc R . . . .
C00S C -0.2982(2) 0.36799(18) 0.03276(16) 0.0213(5) Uani 1 1 d . . . . .
H00S H -0.2840 0.3211 -0.0165 0.026 Uiso 1 1 calc R . . . .
C00T C -0.1103(2) 0.50980(18) 0.15718(17) 0.0219(5) Uani 1 1 d . . . . .
H00A H -0.0517 0.5117 0.1013 0.026 Uiso 1 1 calc R . . . .
H00B H -0.1482 0.5841 0.1773 0.026 Uiso 1 1 calc R . . . .
C00U C -0.0640(2) 0.4444(2) 0.33633(17) 0.0235(5) Uani 1 1 d . . . . .
H00U H -0.1324 0.5117 0.3479 0.028 Uiso 1 1 calc R . . . .
C00V C 0.3007(2) 0.02965(19) 0.62442(17) 0.0221(5) Uani 1 1 d . . . . .
C00W C 0.1028(2) 0.26692(19) 0.39852(18) 0.0217(5) Uani 1 1 d . . . . .
C00X C 0.3696(2) -0.06239(18) 0.70653(17) 0.0208(5) Uani 1 1 d . . . . .
C00Y C 0.3834(2) -0.14489(18) 0.87591(17) 0.0205(5) Uani 1 1 d . . . . .
H00Y H 0.3559 -0.1399 0.9421 0.025 Uiso 1 1 calc R . . . .
C00Z C 0.1757(2) 0.17994(19) 0.48191(17) 0.0219(5) Uani 1 1 d . . . . .
C010 C 0.5216(2) -0.24741(19) 0.76243(18) 0.0232(5) Uani 1 1 d . . . . .
H010 H 0.5901 -0.3140 0.7494 0.028 Uiso 1 1 calc R . . . .
C011 C 0.0667(2) 0.33300(19) 0.22495(18) 0.0229(5) Uani 1 1 d . . . . .
H011 H 0.0887 0.3227 0.1584 0.027 Uiso 1 1 calc R . . . .
C012 C -0.2017(2) 0.40818(18) 0.05346(16) 0.0219(5) Uani 1 1 d . . . . .
H012 H -0.1217 0.3884 0.0184 0.026 Uiso 1 1 calc R . . . .
C013 C 0.3287(2) -0.05442(18) 0.80314(17) 0.0217(5) Uani 1 1 d . . . . .
H013 H 0.2639 0.0125 0.8190 0.026 Uiso 1 1 calc R . . . .
C014 C 0.5135(2) -0.34210(18) 0.92954(17) 0.0217(5) Uani 1 1 d . . . . .
H01A H 0.5102 -0.3227 0.9974 0.026 Uiso 1 1 calc R . . . .
H01B H 0.6057 -0.3933 0.9198 0.026 Uiso 1 1 calc R . . . .
C015 C 0.0017(2) 0.3649(2) 0.41519(18) 0.0254(5) Uani 1 1 d . . . . .
H015 H -0.0221 0.3770 0.4811 0.030 Uiso 1 1 calc R . . . .
C016 C 0.1353(2) 0.25168(19) 0.30148(18) 0.0233(5) Uani 1 1 d . . . . .
H016 H 0.2043 0.1856 0.2880 0.028 Uiso 1 1 calc R . . . .
C017 C -0.1130(2) 0.1056(2) 0.48645(19) 0.0246(5) Uani 1 1 d . . . . .
C018 C -0.0801(2) 0.1265(2) 0.30625(19) 0.0259(5) Uani 1 1 d . . . . .
C019 C 0.0723(2) -0.0398(2) 0.41422(19) 0.0256(5) Uani 1 1 d . . . . .
C01A C -0.1882(2) 0.2297(2) 0.2958(2) 0.0277(5) Uani 1 1 d . . . . .
H01C H -0.2149 0.2720 0.2318 0.033 Uiso 1 1 calc R . . . .
C01B C 0.4196(3) -0.1800(2) 0.17990(19) 0.0302(6) Uani 1 1 d . . . . .
C01C C -0.0402(2) 0.06319(19) 0.40295(19) 0.0239(5) Uani 1 1 d . . . . .
C01D C -0.2181(2) 0.2080(2) 0.4700(2) 0.0287(5) Uani 1 1 d . . . . .
H01D H -0.2666 0.2370 0.5250 0.034 Uiso 1 1 calc R . . . .
C01E C 0.1392(3) -0.0732(2) 0.3305(2) 0.0323(6) Uani 1 1 d . . . . .
H01E H 0.2161 -0.1399 0.3374 0.039 Uiso 1 1 calc R . . . .
C01F C -0.2547(3) 0.2693(2) 0.3763(2) 0.0308(6) Uani 1 1 d . . . . .
H01F H -0.3265 0.3394 0.3681 0.037 Uiso 1 1 calc R . . . .
C01G C -0.0100(3) 0.0856(2) 0.2232(2) 0.0334(6) Uani 1 1 d . . . . .
H01G H -0.0377 0.1261 0.1586 0.040 Uiso 1 1 calc R . . . .
C01H C 0.4755(3) -0.1111(2) 0.2219(2) 0.0338(6) Uani 1 1 d . . . . .
H01L H 0.4478 -0.0393 0.1797 0.051 Uiso 1 1 calc GR . . . .
H01M H 0.5733 -0.1468 0.2258 0.051 Uiso 1 1 calc GR . . . .
H01N H 0.4431 -0.1007 0.2887 0.051 Uiso 1 1 calc GR . . . .
C01I C 0.0979(3) -0.0125(2) 0.2357(2) 0.0372(6) Uani 1 1 d . . . . .
H01I H 0.1452 -0.0397 0.1797 0.045 Uiso 1 1 calc R . . . .
C01J C -0.2005(3) 0.4372(3) 0.7482(3) 0.0497(8) Uani 1 1 d . . . . .
C01K C -0.2040(5) 0.3607(4) 0.6799(4) 0.0788(14) Uani 1 1 d . . . . .
H01H H -0.2272 0.4006 0.6121 0.118 Uiso 1 1 calc GR . . . .
H01J H -0.2712 0.3302 0.7004 0.118 Uiso 1 1 calc GR . . . .
H01K H -0.1160 0.3006 0.6818 0.118 Uiso 1 1 calc GR . . . .

loop_
_atom_site_aniso_label
_atom_site_aniso_U_11
_atom_site_aniso_U_22
_atom_site_aniso_U_33
_atom_site_aniso_U_23
_atom_site_aniso_U_13
_atom_site_aniso_U_12
P001 0.0296(3) 0.0205(3) 0.0186(3) -0.0034(2) 0.0041(2) -0.0084(2)
P002 0.0284(4) 0.0367(4) 0.0379(4) -0.0219(3) 0.0094(3) -0.0146(3)
F003 0.0569(10) 0.0276(8) 0.0198(8) -0.0033(6) 0.0019(7) -0.0032(7)
F004 0.0348(8) 0.0337(8) 0.0398(9) -0.0114(7) 0.0088(7) -0.0054(7)
F005 0.0498(10) 0.0395(9) 0.0207(8) -0.0027(6) -0.0016(6) -0.0130(7)
F006 0.0514(10) 0.0374(9) 0.0539(11) -0.0222(8) 0.0158(8) -0.0222(8)
F007 0.0769(13) 0.0235(8) 0.0375(9) -0.0107(7) 0.0020(8) -0.0104(8)
F008 0.0346(9) 0.0656(12) 0.0527(11) -0.0210(9) 0.0159(8) -0.0173(8)
F009 0.0583(12) 0.0650(12) 0.0454(11) -0.0253(9) 0.0257(9) -0.0271(10)
F00A 0.0975(15) 0.0264(8) 0.0301(9) 0.0004(7) -0.0027(9) -0.0286(9)
F00B 0.0417(10) 0.0672(12) 0.0437(10) -0.0116(9) -0.0042(8) -0.0247(9)
F00C 0.0294(9) 0.0627(12) 0.0678(13) -0.0232(10) 0.0057(8) -0.0130(8)
F00D 0.0382(10) 0.1022(16) 0.0398(10) -0.0255(10) 0.0095(8) -0.0308(10)
F00E 0.0600(11) 0.0447(10) 0.0554(11) -0.0301(9) 0.0194(9) -0.0238(9)
N00F 0.0222(9) 0.0176(9) 0.0201(10) -0.0010(7) -0.0026(7) -0.0084(8)
N00G 0.0173(9) 0.0193(9) 0.0191(10) 0.0005(7) -0.0019(7) -0.0078(8)
N00H 0.0265(10) 0.0207(10) 0.0228(10) -0.0001(8) -0.0012(8) -0.0071(8)
N00I 0.0283(11) 0.0220(10) 0.0225(10) 0.0006(8) -0.0015(8) -0.0066(8)
N00J 0.0275(11) 0.0212(10) 0.0225(10) -0.0001(8) -0.0004(8) -0.0079(8)
N00K 0.0266(10) 0.0248(10) 0.0233(10) -0.0017(8) -0.0005(8) -0.0079(8)
N00L 0.0343(12) 0.0335(12) 0.0405(13) -0.0104(10) 0.0077(10) -0.0158(10)
C00M 0.0205(11) 0.0135(10) 0.0182(11) 0.0048(8) -0.0068(8) -0.0032(8)
C00N 0.0226(11) 0.0142(10) 0.0191(11) 0.0052(8) -0.0060(9) -0.0051(9)
N00O 0.0438(14) 0.0403(13) 0.0394(13) -0.0173(11) 0.0083(11) -0.0198(11)
C00P 0.0232(11) 0.0151(10) 0.0196(11) -0.0003(8) -0.0043(9) -0.0028(9)
C00Q 0.0289(12) 0.0259(12) 0.0205(11) -0.0048(9) 0.0042(9) -0.0149(10)
C00R 0.0189(11) 0.0164(10) 0.0209(11) 0.0004(8) -0.0028(8) -0.0018(9)
C00S 0.0258(12) 0.0171(10) 0.0169(11) 0.0003(8) -0.0028(9) -0.0046(9)
C00T 0.0244(12) 0.0180(11) 0.0199(11) 0.0052(9) -0.0050(9) -0.0070(9)
C00U 0.0176(11) 0.0261(12) 0.0228(12) -0.0039(9) 0.0004(9) -0.0040(9)
C00V 0.0267(12) 0.0243(12) 0.0205(12) -0.0028(9) -0.0005(9) -0.0158(10)
C00W 0.0189(11) 0.0219(11) 0.0256(12) 0.0002(9) -0.0037(9) -0.0106(9)
C00X 0.0255(12) 0.0193(11) 0.0207(11) -0.0007(9) -0.0023(9) -0.0126(9)
C00Y 0.0254(11) 0.0193(11) 0.0169(11) -0.0032(9) -0.0007(9) -0.0084(9)
C00Z 0.0223(11) 0.0227(11) 0.0237(12) -0.0053(9) 0.0021(9) -0.0113(9)
C010 0.0228(11) 0.0216(11) 0.0258(12) -0.0057(9) 0.0032(9) -0.0084(9)
C011 0.0238(12) 0.0214(11) 0.0214(12) -0.0027(9) 0.0003(9) -0.0065(9)
C012 0.0225(11) 0.0211(11) 0.0171(11) 0.0024(9) -0.0011(9) -0.0047(9)
C013 0.0276(12) 0.0179(11) 0.0196(11) -0.0036(9) -0.0007(9) -0.0086(9)
C014 0.0235(11) 0.0181(11) 0.0201(11) 0.0025(9) -0.0055(9) -0.0058(9)
C015 0.0242(12) 0.0334(13) 0.0182(11) -0.0033(10) 0.0012(9) -0.0108(10)
C016 0.0226(11) 0.0198(11) 0.0244(12) -0.0021(9) -0.0011(9) -0.0052(9)
C017 0.0227(11) 0.0227(11) 0.0305(13) -0.0031(10) 0.0005(10) -0.0115(9)
C018 0.0242(12) 0.0237(12) 0.0318(13) -0.0014(10) -0.0006(10) -0.0123(10)
C019 0.0218(12) 0.0231(12) 0.0328(13) -0.0035(10) 0.0023(10) -0.0098(10)
C01A 0.0222(12) 0.0215(12) 0.0381(14) 0.0039(10) -0.0072(10) -0.0095(10)
C01B 0.0313(13) 0.0282(13) 0.0287(13) -0.0070(10) 0.0065(10) -0.0080(11)
C01C 0.0207(11) 0.0190(11) 0.0333(13) -0.0023(9) -0.0005(9) -0.0097(9)
C01D 0.0235(12) 0.0247(12) 0.0371(14) -0.0091(10) 0.0036(10) -0.0068(10)
C01E 0.0298(13) 0.0279(13) 0.0340(14) -0.0023(11) 0.0062(11) -0.0063(11)
C01F 0.0254(12) 0.0218(12) 0.0428(15) -0.0018(11) -0.0041(11) -0.0074(10)
C01G 0.0356(14) 0.0328(14) 0.0292(14) 0.0020(11) 0.0016(11) -0.0126(12)
C01H 0.0385(15) 0.0301(13) 0.0364(15) -0.0098(11) 0.0033(11) -0.0155(12)
C01I 0.0372(15) 0.0363(15) 0.0326(15) -0.0061(12) 0.0099(12) -0.0077(12)
C01J 0.0527(19) 0.0456(18) 0.065(2) -0.0222(17) 0.0333(16) -0.0308(16)
C01K 0.114(4) 0.068(3) 0.084(3) -0.039(2) 0.045(3) -0.058(3)

loop_
_atom_type_symbol
_atom_type_description
_atom_type_scat_dispersion_real
_atom_type_scat_dispersion_imag
_atom_type_scat_source
C C 0.0181 0.0091 'International Tables Vol C Tables 4.2.6.8 and 6.1.1.4'
H H 0.0000 0.0000 'International Tables Vol C Tables 4.2.6.8 and 6.1.1.4'
F F 0.0727 0.0534 'International Tables Vol C Tables 4.2.6.8 and 6.1.1.4'
N N 0.0311 0.0180 'International Tables Vol C Tables 4.2.6.8 and 6.1.1.4'
P P 0.2955 0.4335 'International Tables Vol C Tables 4.2.6.8 and 6.1.1.4'

loop_
_geom_angle_atom_site_label_1
_geom_angle_atom_site_label_2
_geom_angle_atom_site_label_3
_geom_angle
_geom_angle_site_symmetry_1
_geom_angle_site_symmetry_3
_geom_angle_publ_flag
F005 P001 F003 179.15(10) . . ?
F005 P001 F00A 91.17(9) . . ?
F007 P001 F003 90.21(9) . . ?
F007 P001 F005 90.28(9) . . ?
F007 P001 F00A 178.55(9) . . ?
F007 P001 F00D 89.96(12) . . ?
F008 P001 F003 89.90(10) . . ?
F008 P001 F005 90.78(10) . . ?
F008 P001 F007 90.93(11) . . ?
F008 P001 F00A 88.95(11) . . ?
F008 P001 F00D 178.29(10) . . ?
F00A P001 F003 88.34(8) . . ?
F00D P001 F003 88.63(10) . . ?
F00D P001 F005 90.67(10) . . ?
F00D P001 F00A 90.12(12) . . ?
F006 P002 F004 89.59(9) . . ?
F006 P002 F009 91.41(10) . . ?
F006 P002 F00B 89.92(10) . . ?
F006 P002 F00C 90.75(10) . . ?
F006 P002 F00E 177.72(10) . . ?
F009 P002 F004 178.96(10) . . ?
F009 P002 F00B 91.14(11) . . ?
F009 P002 F00C 91.23(11) . . ?
F009 P002 F00E 90.86(10) . . ?
F00B P002 F004 88.55(9) . . ?
F00B P002 F00E 90.24(11) . . ?
F00C P002 F004 89.07(10) . . ?
F00C P002 F00B 177.52(11) . . ?
F00C P002 F00E 88.99(11) . . ?
F00E P002 F004 88.15(9) . . ?
C00Y N00F C014 119.27(19) . . ?
C010 N00F C00Y 120.84(19) . . ?
C010 N00F C014 119.50(19) . . ?
C00U N00G C00T 119.55(19) . . ?
C011 N00G C00T 119.29(19) . . ?
C011 N00G C00U 121.0(2) . . ?
N00J N00H C00Z 117.3(2) . . ?
N00K N00I C00V 117.3(2) . . ?
N00H N00J C00V 117.0(2) . . ?
N00I N00K C00Z 117.0(2) . . ?
C00R C00M C014 120.2(2) . 2_556 ?
C00S C00M C00R 119.3(2) . . ?
C00S C00M C014 120.4(2) . 2_556 ?
C00P C00N C00T 119.9(2) . . ?
C00P C00N C012 119.3(2) . . ?
C012 C00N C00T 120.7(2) . . ?
C00N C00P H00P 120.0 . . ?
C00R C00P C00N 120.1(2) . . ?
C00R C00P H00P 120.0 . . ?
C00X C00Q H00Q 120.4 . . ?
C010 C00Q H00Q 120.4 . . ?
C010 C00Q C00X 119.2(2) . . ?
C00M C00R H00R 119.8 . . ?
C00P C00R C00M 120.5(2) . . ?
C00P C00R H00R 119.8 . . ?
C00M C00S H00S 119.9 . . ?
C012 C00S C00M 120.2(2) . . ?
C012 C00S H00S 119.9 . . ?
N00G C00T C00N 108.52(17) . . ?
N00G C00T H00A 110.0 . . ?
N00G C00T H00B 110.0 . . ?
C00N C00T H00A 110.0 . . ?
C00N C00T H00B 110.0 . . ?
H00A C00T H00B 108.4 . . ?
N00G C00U H00U 120.0 . . ?
N00G C00U C015 119.9(2) . . ?
C015 C00U H00U 120.0 . . ?
N00I C00V N00J 125.9(2) . . ?
N00I C00V C00X 117.7(2) . . ?
N00J C00V C00X 116.4(2) . . ?
C015 C00W C00Z 121.4(2) . . ?
C016 C00W C00Z 120.1(2) . . ?
C016 C00W C015 118.6(2) . . ?
C00Q C00X C00V 120.8(2) . . ?
C013 C00X C00Q 118.9(2) . . ?
C013 C00X C00V 120.2(2) . . ?
N00F C00Y H00Y 119.6 . . ?
N00F C00Y C013 120.8(2) . . ?
C013 C00Y H00Y 119.6 . . ?
N00H C00Z C00W 117.0(2) . . ?
N00K C00Z N00H 125.6(2) . . ?
N00K C00Z C00W 117.4(2) . . ?
N00F C010 C00Q 120.8(2) . . ?
N00F C010 H010 119.6 . . ?
C00Q C010 H010 119.6 . . ?
N00G C011 H011 119.5 . . ?
N00G C011 C016 121.0(2) . . ?
C016 C011 H011 119.5 . . ?
C00N C012 H012 119.8 . . ?
C00S C012 C00N 120.5(2) . . ?
C00S C012 H012 119.8 . . ?
C00X C013 H013 120.4 . . ?
C00Y C013 C00X 119.3(2) . . ?
C00Y C013 H013 120.4 . . ?
N00F C014 C00M 107.88(17) . 2_556 ?
N00F C014 H01A 110.1 . . ?
N00F C014 H01B 110.1 . . ?
C00M C014 H01A 110.1 2_556 . ?
C00M C014 H01B 110.1 2_556 . ?
H01A C014 H01B 108.4 . . ?
C00U C015 C00W 120.1(2) . . ?
C00U C015 H015 119.9 . . ?
C00W C015 H015 119.9 . . ?
C00W C016 H016 120.3 . . ?
C011 C016 C00W 119.4(2) . . ?
C011 C016 H016 120.3 . . ?
C01C C017 C019 118.8(2) . 2_556 ?
C01D C017 C019 122.9(2) . 2_556 ?
C01D C017 C01C 118.3(2) . . ?
C01A C018 C01C 119.3(2) . . ?
C01A C018 C01G 121.1(2) . . ?
C01G C018 C01C 119.6(2) . . ?
C01C C019 C017 119.5(2) . 2_556 ?
C01E C019 C017 122.5(2) . 2_556 ?
C01E C019 C01C 118.0(2) . . ?
C018 C01A H01C 119.6 . . ?
C01F C01A C018 120.9(2) . . ?
C01F C01A H01C 119.6 . . ?
N00O C01B C01H 178.6(3) . . ?
C018 C01C C017 118.9(2) . . ?
C019 C01C C017 121.6(2) . . ?
C019 C01C C018 119.4(2) . . ?
C017 C01D H01D 118.9 . . ?
C01F C01D C017 122.3(2) . . ?
C01F C01D H01D 118.9 . . ?
C019 C01E H01E 118.8 . . ?
C019 C01E C01I 122.5(2) . . ?
C01I C01E H01E 118.8 . . ?
C01A C01F C01D 120.3(2) . . ?
C01A C01F H01F 119.8 . . ?
C01D C01F H01F 119.8 . . ?
C018 C01G H01G 120.0 . . ?
C01I C01G C018 120.0(2) . . ?
C01I C01G H01G 120.0 . . ?
C01B C01H H01L 109.5 . . ?
C01B C01H H01M 109.5 . . ?
C01B C01H H01N 109.5 . . ?
H01L C01H H01M 109.5 . . ?
H01L C01H H01N 109.5 . . ?
H01M C01H H01N 109.5 . . ?
C01E C01I H01I 119.8 . . ?
C01G C01I C01E 120.4(3) . . ?
C01G C01I H01I 119.8 . . ?
N00L C01J C01K 175.1(4) . . ?
C01J C01K H01H 109.5 . . ?
C01J C01K H01J 109.5 . . ?
C01J C01K H01K 109.5 . . ?
H01H C01K H01J 109.5 . . ?
H01H C01K H01K 109.5 . . ?
H01J C01K H01K 109.5 . . ?

loop_
_geom_bond_atom_site_label_1
_geom_bond_atom_site_label_2
_geom_bond_distance
_geom_bond_site_symmetry_2
_geom_bond_publ_flag
P001 F003 1.6093(15) . ?
P001 F005 1.5924(15) . ?
P001 F007 1.5866(16) . ?
P001 F008 1.5839(17) . ?
P001 F00A 1.6039(16) . ?
P001 F00D 1.5916(18) . ?
P002 F004 1.6164(17) . ?
P002 F006 1.5836(17) . ?
P002 F009 1.5858(19) . ?
P002 F00B 1.5978(18) . ?
P002 F00C 1.5971(19) . ?
P002 F00E 1.6109(18) . ?
N00F C00Y 1.345(3) . ?
N00F C010 1.344(3) . ?
N00F C014 1.501(3) . ?
N00G C00T 1.499(3) . ?
N00G C00U 1.346(3) . ?
N00G C011 1.343(3) . ?
N00H N00J 1.324(3) . ?
N00H C00Z 1.341(3) . ?
N00I N00K 1.328(3) . ?
N00I C00V 1.333(3) . ?
N00J C00V 1.336(3) . ?
N00K C00Z 1.336(3) . ?
N00L C01J 1.118(4) . ?
C00M C00R 1.394(3) . ?
C00M C00S 1.390(3) . ?
C00M C014 1.515(3) 2_556 ?
C00N C00P 1.392(3) . ?
C00N C00T 1.510(3) . ?
C00N C012 1.393(3) . ?
N00O C01B 1.143(4) . ?
C00P H00P 0.9500 . ?
C00P C00R 1.389(3) . ?
C00Q H00Q 0.9500 . ?
C00Q C00X 1.396(3) . ?
C00Q C010 1.380(3) . ?
C00R H00R 0.9500 . ?
C00S H00S 0.9500 . ?
C00S C012 1.388(3) . ?
C00T H00A 0.9900 . ?
C00T H00B 0.9900 . ?
C00U H00U 0.9500 . ?
C00U C015 1.377(3) . ?
C00V C00X 1.495(3) . ?
C00W C00Z 1.482(3) . ?
C00W C015 1.390(3) . ?
C00W C016 1.386(3) . ?
C00X C013 1.389(3) . ?
C00Y H00Y 0.9500 . ?
C00Y C013 1.382(3) . ?
C010 H010 0.9500 . ?
C011 H011 0.9500 . ?
C011 C016 1.375(3) . ?
C012 H012 0.9500 . ?
C013 H013 0.9500 . ?
C014 C00M 1.515(3) 2_556 ?
C014 H01A 0.9900 . ?
C014 H01B 0.9900 . ?
C015 H015 0.9500 . ?
C016 H016 0.9500 . ?
C017 C019 1.474(4) 2_556 ?
C017 C01C 1.434(3) . ?
C017 C01D 1.390(4) . ?
C018 C01A 1.410(3) . ?
C018 C01C 1.432(4) . ?
C018 C01G 1.411(4) . ?
C019 C017 1.474(4) 2_556 ?
C019 C01C 1.431(3) . ?
C019 C01E 1.379(4) . ?
C01A H01C 0.9500 . ?
C01A C01F 1.361(4) . ?
C01B C01H 1.449(4) . ?
C01D H01D 0.9500 . ?
C01D C01F 1.386(4) . ?
C01E H01E 0.9500 . ?
C01E C01I 1.399(4) . ?
C01F H01F 0.9500 . ?
C01G H01G 0.9500 . ?
C01G C01I 1.367(4) . ?
C01H H01L 0.9800 . ?
C01H H01M 0.9800 . ?
C01H H01N 0.9800 . ?
C01I H01I 0.9500 . ?
C01J C01K 1.480(5) . ?
C01K H01H 0.9800 . ?
C01K H01J 0.9800 . ?
C01K H01K 0.9800 . ?
